data_7230304
loop_
_publ_author_name
'Yuan, Jiaqi'
'Mu, Li'
'Li, Jiantang'
'Zhang, Lirong'
'Li, Guanghua'
'Huo, Qisheng'
'Liu, Yunling'

_publ_section_title
;
 A water stable microporous metal--organic framework based on rod SBUs:
 synthesis, structure and adsorption properties
;
_journal_issue 15
_journal_name_full CrystEngComm
_journal_page_first 2169
_journal_paper_doi 10.1039/C8CE00064F
_journal_volume 20
_journal_year 2018
_chemical_formula_moiety 'C28 H34 Cu3 N6 O10'
_chemical_formula_sum 'C28 H34 Cu3 N6 O10'
_chemical_formula_weight 805.23
_space_group_crystal_system monoclinic
_space_group_IT_number 15
_space_group_name_Hall '-C 2yc'
_space_group_name_H-M_alt 'C 1 2/c 1'
_symmetry_space_group_name_Hall '-C 2yc'
_symmetry_space_group_name_H-M 'C 1 2/c 1'
_atom_sites_solution_hydrogens mixed
_audit_creation_method SHELXL-2014/7
_audit_update_record
;
2018-03-09 deposited with the CCDC.
2018-03-16 downloaded from the CCDC.
;
_cell_angle_alpha 90
_cell_angle_beta 93.42(3)
_cell_angle_gamma 90
_cell_formula_units_Z 4
_cell_length_a 15.225(3)
_cell_length_b 19.518(4)
_cell_length_c 10.927(2)
_cell_measurement_reflns_used 2952
_cell_measurement_temperature 293(2)
_cell_measurement_theta_max 0.3845
_cell_measurement_theta_min 0.27480
_cell_volume 3241.3(11)
_computing_structure_refinement 'SHELXL-2014/7 (Sheldrick, 2014)'
_diffrn_ambient_temperature 293(2)
_diffrn_measured_fraction_theta_full 0.996
_diffrn_measured_fraction_theta_max 0.993
_diffrn_measurement_device_type 'CCD area detector'
_diffrn_radiation_type MoK\a
_diffrn_radiation_wavelength 0.71073
_diffrn_reflns_av_R_equivalents 0.0236
_diffrn_reflns_av_unetI/netI 0.0198
_diffrn_reflns_Laue_measured_fraction_full 0.996
_diffrn_reflns_Laue_measured_fraction_max 0.993
_diffrn_reflns_limit_h_max 18
_diffrn_reflns_limit_h_min -18
_diffrn_reflns_limit_k_max 22
_diffrn_reflns_limit_k_min -23
_diffrn_reflns_limit_l_max 13
_diffrn_reflns_limit_l_min -9
_diffrn_reflns_number 10463
_diffrn_reflns_point_group_measured_fraction_full 0.996
_diffrn_reflns_point_group_measured_fraction_max 0.993
_diffrn_reflns_theta_full 25.242
_diffrn_reflns_theta_max 25.364
_diffrn_reflns_theta_min 1.698
_exptl_absorpt_coefficient_mu 2.015
_exptl_absorpt_correction_T_max 0.3845
_exptl_absorpt_correction_T_min 0.2748
_exptl_absorpt_correction_type empirical
_exptl_absorpt_process_details SADABS
_exptl_crystal_colour green
_exptl_crystal_density_diffrn 1.650
_exptl_crystal_description block
_exptl_crystal_F_000 1644
_exptl_crystal_size_max 0.25
_exptl_crystal_size_mid 0.21
_exptl_crystal_size_min 0.17
_platon_squeeze_details
;
;
_refine_diff_density_max 0.250
_refine_diff_density_min -0.181
_refine_diff_density_rms 0.045
_refine_ls_extinction_method none
_refine_ls_goodness_of_fit_ref 1.088
_refine_ls_hydrogen_treatment mixed
_refine_ls_matrix_type full
_refine_ls_number_parameters 190
_refine_ls_number_reflns 2952
_refine_ls_number_restraints 0
_refine_ls_restrained_S_all 1.088
_refine_ls_R_factor_all 0.0217
_refine_ls_R_factor_gt 0.0192
_refine_ls_shift/su_max 0.002
_refine_ls_shift/su_mean 0.000
_refine_ls_structure_factor_coef Fsqd
_refine_ls_weighting_details 'w=1/[\s^2^(Fo^2^)+(0.0299P)^2^+0.8504P] where P=(Fo^2^+2Fc^2^)/3'
_refine_ls_weighting_scheme calc
_refine_ls_wR_factor_gt 0.0522
_refine_ls_wR_factor_ref 0.0530
_reflns_Friedel_coverage 0.000
_reflns_number_gt 2672
_reflns_number_total 2952
_reflns_threshold_expression 'I > 2\s(I)'
_cod_data_source_file c8ce00064f2.cif
_cod_data_source_block compound1
_cod_depositor_comments 'Adding full bibliography for 7230304.cif.'
_cod_database_code 7230304
_shelx_shelxl_version_number 2014/7
_shelx_space_group_comment
;
The symmetry employed for this shelxl refinement is uniquely defined
by the following loop, which should always be used as a source of
symmetry information in preference to the above space-group names.
They are only intended as comments.
;

loop_
_space_group_symop_operation_xyz
'x, y, z'
'-x, y, -z+1/2'
'x+1/2, y+1/2, z'
'-x+1/2, y+1/2, -z+1/2'
'-x, -y, -z'
'x, -y, z-1/2'
'-x+1/2, -y+1/2, -z'
'x+1/2, -y+1/2, z-1/2'

loop_
_atom_site_label
_atom_site_type_symbol
_atom_site_fract_x
_atom_site_fract_y
_atom_site_fract_z
_atom_site_U_iso_or_equiv
_atom_site_adp_type
_atom_site_occupancy
_atom_site_site_symmetry_order
_atom_site_calc_flag
_atom_site_refinement_flags_posn
_atom_site_refinement_flags_adp
_atom_site_refinement_flags_occupancy
Cu1 Cu 0.5000 0.52192(2) 0.2500 0.02096(8) Uani 1 2 d S T P
Cu2 Cu 0.53223(2) 0.42772(2) 0.47660(2) 0.02171(7) Uani 1 1 d . . .
O1 O 0.58891(8) 0.43811(7) 0.20267(11) 0.0359(3) Uani 1 1 d . . .
O2 O 0.62701(7) 0.39132(6) 0.38511(10) 0.0293(3) Uani 1 1 d . . .
O3 O 0.54857(7) 0.52250(6) 0.41892(10) 0.0200(2) Uani 1 1 d . . .
H3A H 0.5885(13) 0.5329(11) 0.4098(18) 0.030 Uiso 1 1 d . U .
O4 O 0.39744(8) 0.58240(7) 0.32022(11) 0.0352(3) Uani 1 1 d . . .
O5 O 0.29778(8) 0.56292(8) 0.16763(11) 0.0406(3) Uani 1 1 d . . .
C12 C 0.24674(15) 0.59133(18) 0.3616(2) 0.0773(9) Uani 1 1 d . . .
H12A H 0.1925 0.5998 0.3146 0.116 Uiso 1 1 calc R U .
H12B H 0.2619 0.6307 0.4111 0.116 Uiso 1 1 calc R U .
H12C H 0.2399 0.5523 0.4135 0.116 Uiso 1 1 calc R U .
N1 N 0.90937(10) 0.25387(8) 0.05362(14) 0.0341(3) Uani 1 1 d . . .
N2 N 0.98938(9) 0.16682(7) 0.00019(13) 0.0282(3) Uani 1 1 d . . .
C11 C 0.31880(12) 0.57755(10) 0.27605(17) 0.0336(4) Uani 1 1 d . . .
C1 C 0.93061(11) 0.18772(9) 0.07259(16) 0.0326(4) Uani 1 1 d . . .
H1 H 0.9060 0.1602 0.1309 0.039 Uiso 1 1 calc R U .
C2 C 0.95896(15) 0.27614(11) -0.0394(2) 0.0562(6) Uani 1 1 d . . .
H2 H 0.9588 0.3198 -0.0736 0.067 Uiso 1 1 calc R U .
C3 C 1.00748(15) 0.22260(10) -0.0710(2) 0.0514(6) Uani 1 1 d . . .
H3 H 1.0475 0.2230 -0.1320 0.062 Uiso 1 1 calc R U .
C4 C 0.84270(12) 0.29120(9) 0.11102(16) 0.0335(4) Uani 1 1 d . . .
C5 C 0.79898(12) 0.34313(10) 0.04692(16) 0.0369(4) Uani 1 1 d . . .
H5 H 0.8134 0.3539 -0.0323 0.044 Uiso 1 1 calc R U .
C6 C 0.73347(12) 0.37890(10) 0.10167(16) 0.0353(4) Uani 1 1 d . . .
H6 H 0.7044 0.4142 0.0589 0.042 Uiso 1 1 calc R U .
C7 C 0.71046(11) 0.36312(9) 0.21825(15) 0.0292(4) Uani 1 1 d . . .
C8 C 0.75575(13) 0.31148(10) 0.28248(17) 0.0425(5) Uani 1 1 d . . .
H8 H 0.7414 0.3009 0.3619 0.051 Uiso 1 1 calc R U .
C9 C 0.82224(14) 0.27540(11) 0.22959(18) 0.0447(5) Uani 1 1 d . . .
H9 H 0.8527 0.2410 0.2732 0.054 Uiso 1 1 calc R U .
C10 C 0.63589(10) 0.40117(9) 0.27215(15) 0.0258(4) Uani 1 1 d . . .

loop_
_atom_site_aniso_label
_atom_site_aniso_U_11
_atom_site_aniso_U_22
_atom_site_aniso_U_33
_atom_site_aniso_U_23
_atom_site_aniso_U_13
_atom_site_aniso_U_12
Cu1 0.02271(15) 0.02583(16) 0.01496(14) 0.000 0.00646(10) 0.000
Cu2 0.02724(12) 0.01835(12) 0.02089(12) 0.00061(7) 0.01261(8) 0.00029(7)
O1 0.0329(7) 0.0502(9) 0.0250(7) -0.0032(6) 0.0050(5) 0.0134(6)
O2 0.0357(6) 0.0278(7) 0.0260(7) 0.0024(5) 0.0166(5) 0.0063(5)
O3 0.0214(6) 0.0212(6) 0.0184(6) 0.0001(4) 0.0088(4) -0.0022(5)
O4 0.0301(7) 0.0479(8) 0.0280(7) -0.0056(5) 0.0056(5) -0.0013(6)
O5 0.0305(7) 0.0662(10) 0.0254(7) 0.0016(6) 0.0042(5) 0.0053(6)
C12 0.0414(13) 0.147(3) 0.0453(14) -0.0166(16) 0.0151(10) 0.0138(15)
N1 0.0397(8) 0.0270(8) 0.0377(9) 0.0011(6) 0.0188(7) 0.0077(6)
N2 0.0336(7) 0.0228(8) 0.0294(8) 0.0011(6) 0.0124(6) 0.0036(6)
C11 0.0305(10) 0.0407(11) 0.0303(10) 0.0034(8) 0.0078(7) 0.0051(8)
C1 0.0401(10) 0.0251(9) 0.0340(10) 0.0036(7) 0.0151(8) 0.0019(8)
C2 0.0702(15) 0.0348(12) 0.0687(16) 0.0179(10) 0.0465(12) 0.0153(10)
C3 0.0657(14) 0.0327(11) 0.0608(14) 0.0111(10) 0.0447(11) 0.0125(10)
C4 0.0375(10) 0.0299(10) 0.0346(10) -0.0025(7) 0.0152(7) 0.0050(8)
C5 0.0427(10) 0.0435(12) 0.0260(10) 0.0043(8) 0.0142(7) 0.0106(9)
C6 0.0390(10) 0.0388(11) 0.0289(10) 0.0031(8) 0.0084(7) 0.0132(8)
C7 0.0319(9) 0.0301(10) 0.0266(9) -0.0040(7) 0.0104(7) 0.0044(7)
C8 0.0571(12) 0.0420(12) 0.0308(10) 0.0081(8) 0.0222(9) 0.0143(10)
C9 0.0594(12) 0.0388(11) 0.0378(11) 0.0110(9) 0.0185(9) 0.0228(10)
C10 0.0246(8) 0.0254(9) 0.0282(10) -0.0054(7) 0.0087(7) -0.0006(7)

loop_
_atom_type_symbol
_atom_type_description
_atom_type_scat_dispersion_real
_atom_type_scat_dispersion_imag
_atom_type_scat_source
C C 0.0033 0.0016 'International Tables Vol C Tables 4.2.6.8 and 6.1.1.4'
H H 0.0000 0.0000 'International Tables Vol C Tables 4.2.6.8 and 6.1.1.4'
N N 0.0061 0.0033 'International Tables Vol C Tables 4.2.6.8 and 6.1.1.4'
O O 0.0106 0.0060 'International Tables Vol C Tables 4.2.6.8 and 6.1.1.4'
Cu Cu 0.3201 1.2651 'International Tables Vol C Tables 4.2.6.8 and 6.1.1.4'

loop_
_geom_angle_atom_site_label_1
_geom_angle_atom_site_label_2
_geom_angle_atom_site_label_3
_geom_angle
_geom_angle_site_symmetry_1
_geom_angle_site_symmetry_3
O3 Cu1 O3 179.33(7) 2_655 .
O3 Cu1 O4 95.33(5) 2_655 .
O3 Cu1 O4 84.30(5) . .
O3 Cu1 O4 84.30(5) 2_655 2_655
O3 Cu1 O4 95.33(5) . 2_655
O4 Cu1 O4 112.91(7) . 2_655
O3 Cu1 O1 91.31(5) 2_655 2_655
O3 Cu1 O1 89.18(5) . 2_655
O4 Cu1 O1 81.58(5) . 2_655
O4 Cu1 O1 165.15(5) 2_655 2_655
O3 Cu1 O1 89.18(5) 2_655 .
O3 Cu1 O1 91.31(5) . .
O4 Cu1 O1 165.15(5) . .
O4 Cu1 O1 81.58(5) 2_655 .
O1 Cu1 O1 84.18(7) 2_655 .
O2 Cu2 O3 93.84(5) . .
O2 Cu2 N2 89.24(5) . 8_456
O3 Cu2 N2 164.52(5) . 8_456
O2 Cu2 O3 169.52(5) . 5_666
O3 Cu2 O3 79.56(5) . 5_666
N2 Cu2 O3 99.29(5) 8_456 5_666
O2 Cu2 O4 98.12(5) . 5_666
O3 Cu2 O4 108.21(5) . 5_666
N2 Cu2 O4 86.31(5) 8_456 5_666
O3 Cu2 O4 76.53(5) 5_666 5_666
O2 Cu2 Cu2 133.19(4) . 5_666
O3 Cu2 Cu2 39.87(3) . 5_666
N2 Cu2 Cu2 136.98(4) 8_456 5_666
O3 Cu2 Cu2 39.70(3) 5_666 5_666
O4 Cu2 Cu2 92.93(3) 5_666 5_666
C10 O1 Cu1 128.80(11) . .
C10 O2 Cu2 125.02(11) . .
Cu1 O3 Cu2 104.42(5) . .
Cu1 O3 Cu2 109.58(6) . 5_666
Cu2 O3 Cu2 100.44(5) . 5_666
Cu1 O3 H3A 99.3(18) . .
Cu2 O3 H3A 118.3(19) . .
Cu2 O3 H3A 123.4(19) 5_666 .
C11 O4 Cu1 121.07(12) . .
C11 O4 Cu2 134.51(12) . 5_666
Cu1 O4 Cu2 89.51(5) . 5_666
C11 C12 H12A 109.5 . .
C11 C12 H12B 109.5 . .
H12A C12 H12B 109.5 . .
C11 C12 H12C 109.5 . .
H12A C12 H12C 109.5 . .
H12B C12 H12C 109.5 . .
C1 N1 C2 106.29(14) . .
C1 N1 C4 126.47(15) . .
C2 N1 C4 127.00(16) . .
C1 N2 C3 105.37(15) . .
C1 N2 Cu2 128.19(12) . 8
C3 N2 Cu2 125.86(12) . 8
O5 C11 O4 124.35(16) . .
O5 C11 C12 118.48(17) . .
O4 C11 C12 117.17(18) . .
N2 C1 N1 112.15(15) . .
N2 C1 H1 123.9 . .
N1 C1 H1 123.9 . .
C3 C2 N1 106.29(17) . .
C3 C2 H2 126.9 . .
N1 C2 H2 126.9 . .
C2 C3 N2 109.90(17) . .
C2 C3 H3 125.0 . .
N2 C3 H3 125.0 . .
C5 C4 C9 120.63(16) . .
C5 C4 N1 119.13(16) . .
C9 C4 N1 120.24(16) . .
C4 C5 C6 119.32(16) . .
C4 C5 H5 120.3 . .
C6 C5 H5 120.3 . .
C7 C6 C5 121.17(17) . .
C7 C6 H6 119.4 . .
C5 C6 H6 119.4 . .
C6 C7 C8 118.98(16) . .
C6 C7 C10 119.42(16) . .
C8 C7 C10 121.59(15) . .
C9 C8 C7 120.72(17) . .
C9 C8 H8 119.6 . .
C7 C8 H8 119.6 . .
C4 C9 C8 119.14(18) . .
C4 C9 H9 120.4 . .
C8 C9 H9 120.4 . .
O1 C10 O2 126.42(15) . .
O1 C10 C7 117.86(15) . .
O2 C10 C7 115.71(15) . .

loop_
_geom_bond_atom_site_label_1
_geom_bond_atom_site_label_2
_geom_bond_distance
_geom_bond_site_symmetry_2
Cu1 O3 1.9471(12) 2_655
Cu1 O3 1.9471(12) .
Cu1 O4 2.1362(13) .
Cu1 O4 2.1362(13) 2_655
Cu1 O1 2.2043(13) 2_655
Cu1 O1 2.2043(13) .
Cu2 O2 1.9386(11) .
Cu2 O3 1.9749(12) .
Cu2 N2 1.9792(14) 8_456
Cu2 O3 1.9819(12) 5_666
Cu2 O4 2.4148(14) 5_666
Cu2 Cu2 3.0407(6) 5_666
O1 C10 1.242(2) .
O2 C10 1.264(2) .
O3 Cu2 1.9818(12) 5_666
O3 H3A 0.65(2) .
O4 C11 1.268(2) .
O4 Cu2 2.4148(14) 5_666
O5 C11 1.242(2) .
C12 C11 1.507(3) .
C12 H12A 0.9600 .
C12 H12B 0.9600 .
C12 H12C 0.9600 .
N1 C1 1.344(2) .
N1 C2 1.372(2) .
N1 C4 1.425(2) .
N2 C1 1.295(2) .
N2 C3 1.375(2) .
N2 Cu2 1.9792(14) 8
C1 H1 0.9300 .
C2 C3 1.337(3) .
C2 H2 0.9300 .
C3 H3 0.9300 .
C4 C5 1.380(3) .
C4 C9 1.385(3) .
C5 C6 1.383(2) .
C5 H5 0.9300 .
C6 C7 1.376(2) .
C6 H6 0.9300 .
C7 C8 1.388(3) .
C7 C10 1.506(2) .
C8 C9 1.387(3) .
C8 H8 0.9300 .
C9 H9 0.9300 .

loop_
_geom_hbond_atom_site_label_D
_geom_hbond_atom_site_label_H
_geom_hbond_atom_site_label_A
_geom_hbond_distance_DH
_geom_hbond_distance_HA
_geom_hbond_distance_DA
_geom_hbond_angle_DHA
_geom_hbond_site_symmetry_A
O3 H3A O5 0.65(2) 2.06(2) 2.6931(18) 164(2) 2_655
C1 H1 O4 0.93 2.58 3.459(2) 158.9 3_545
C1 H1 O5 0.93 2.56 3.369(2) 145.7 3_545

loop_
_platon_squeeze_void_nr
_platon_squeeze_void_average_x
_platon_squeeze_void_average_y
_platon_squeeze_void_average_z
_platon_squeeze_void_volume
_platon_squeeze_void_count_electrons
1 0.000 0.500 -0.011 353.2 101.6
2 0.500 1.000 -0.008 353.2 101.6
